data_7010176
loop_
_publ_author_name
'Fukita, Nobuo'
'Ohba, Masaaki'
'Shiga, Takuya'
'\=Okawa, Hisashi'
'Ajiro, Yoshitami'

_publ_section_title
;
 Trinuclear CuIIMIICuII complexes of an oxamide/dioxime ligand and
 extension to a bimetallic magnetic compound
;
_journal_issue 1
_journal_name_full 'Journal of the Chemical Society, Dalton Transactions'
_journal_page_first 64
_journal_paper_doi 10.1039/b006613n
_journal_year 2001
_chemical_formula_moiety 'C44 H50 Cu2 N12 O12 Zn '
_chemical_formula_sum 'C44 H50 Cu2 N12 O12 Zn'
_chemical_formula_weight 1131.42
_space_group_IT_number 15
_symmetry_cell_setting monoclinic
_symmetry_Int_Tables_number 15
_symmetry_space_group_name_Hall '-C 2yc'
_symmetry_space_group_name_H-M 'C 1 2/c 1'
_cell_angle_alpha 90
_cell_angle_beta 104.72(1)
_cell_angle_gamma 90
_cell_formula_units_Z 4
_cell_length_a 24.910(4)
_cell_length_b 10.245(3)
_cell_length_c 19.459(3)
_cell_measurement_reflns_used 25
_cell_measurement_temperature 296.2
_cell_measurement_theta_max 12.4
_cell_measurement_theta_min 11.0
_cell_volume 4803.0(18)
_computing_cell_refinement 'MSC/AFC Diffractometer Control'
_computing_data_collection 'MSC/AFC Diffractometer Control'
_computing_data_reduction 'teXsan Ver. 1.10'
_computing_publication_material 'teXsan Ver. 1.10'
_computing_structure_refinement 'teXsan Ver. 1.10'
_computing_structure_solution 'DIRDIF92 (PATTY)'
_diffrn_measured_fraction_theta_full 0.9989
_diffrn_measured_fraction_theta_max 0.9989
_diffrn_measurement_device_type 'Rigaku AFC7R'
_diffrn_measurement_method \w-2\q
_diffrn_radiation_type 'Mo K\a'
_diffrn_radiation_wavelength 0.7107
_diffrn_reflns_av_R_equivalents 0.057
_diffrn_reflns_limit_h_max 32
_diffrn_reflns_limit_h_min 0
_diffrn_reflns_limit_k_max 13
_diffrn_reflns_limit_k_min 0
_diffrn_reflns_limit_l_max 24
_diffrn_reflns_limit_l_min -25
_diffrn_reflns_number 5640
_diffrn_reflns_theta_full 27.50
_diffrn_reflns_theta_max 27.50
_diffrn_standards_decay_% 0.42
_diffrn_standards_interval_count 150
_diffrn_standards_number 3
_exptl_absorpt_coefficient_mu 1.448
_exptl_absorpt_correction_T_max 0.998
_exptl_absorpt_correction_T_min 0.926
_exptl_absorpt_correction_type psi-scan
_exptl_absorpt_process_details '(North, Phillips & Mathews, 1968)'
_exptl_crystal_colour brown
_exptl_crystal_density_diffrn 1.565
_exptl_crystal_density_method 'not measured'
_exptl_crystal_description prismatic
_exptl_crystal_size_max 0.200
_exptl_crystal_size_mid 0.200
_exptl_crystal_size_min 0.150
_refine_diff_density_max 0.43
_refine_diff_density_min -0.36
_refine_ls_extinction_method none
_refine_ls_goodness_of_fit_ref 1.405
_refine_ls_hydrogen_treatment noref
_refine_ls_number_parameters 321
_refine_ls_number_reflns 2082
_refine_ls_R_factor_gt 0.0490
_refine_ls_shift/su_max 0.3533
_refine_ls_structure_factor_coef F
_refine_ls_weighting_details 'w = 1/[\s^2^(Fo) + 0.00010|Fo|^2^]'
_refine_ls_weighting_scheme calc
_refine_ls_wR_factor_ref 0.0501
_reflns_number_gt 2082
_reflns_number_total 5513
_reflns_threshold_expression F^2^>3.0\s(F^2^)
_cod_data_source_file b006613n.txt
_cod_data_source_block Zn[Cu(HL)]2_4DMF
_cod_original_cell_volume 4802(1)
_cod_original_formula_sum 'C44 H50 Cu2 N12 O12 Zn '
_cod_database_code 7010176

loop_
_symmetry_equiv_pos_as_xyz
x,y,z
-x,y,1/2-z
-x,-y,-z
x,-y,1/2+z
1/2+x,1/2+y,z
1/2-x,1/2+y,1/2-z
1/2-x,1/2-y,-z
1/2+x,1/2-y,1/2+z

loop_
_atom_site_label
_atom_site_type_symbol
_atom_site_fract_x
_atom_site_fract_y
_atom_site_fract_z
_atom_site_U_iso_or_equiv
_atom_site_adp_type
_atom_site_occupancy
_atom_site_calc_flag
_atom_site_refinement_flags
_atom_site_disorder_assembly
_atom_site_disorder_group
Zn(1) Zn 0.0000 -0.2147(2) 0.2500 0.0413(4) Uani 1.00 d S . .
Cu(1) Cu 0.12273(4) 0.0435(1) 0.47704(5) 0.0365(3) Uani 1.00 d . . .
O(1) O 0.0638(2) -0.0754(6) 0.2779(3) 0.044(2) Uani 1.00 d . . .
O(2) O 0.0104(2) -0.1993(6) 0.3584(2) 0.040(2) Uani 1.00 d . . .
O(3) O 0.1652(3) 0.3045(6) 0.5243(3) 0.071(2) Uani 1.00 d . . .
O(4) O 0.1343(3) 0.1799(6) 0.6111(3) 0.062(2) Uani 1.00 d . . .
O(5) O 0.2056(2) -0.0681(6) 0.5345(3) 0.059(2) Uani 1.00 d . . .
O(6) O 0.0583(3) -0.3638(6) 0.2561(3) 0.065(2) Uani 1.00 d . . .
N(1) N 0.1251(3) 0.0090(6) 0.3772(3) 0.036(2) Uani 1.00 d . . .
N(2) N 0.0665(3) -0.1014(6) 0.4595(3) 0.032(2) Uani 1.00 d . . .
N(3) N 0.1635(3) 0.2122(7) 0.4742(3) 0.044(2) Uani 1.00 d . . .
N(4) N 0.1085(3) 0.0774(7) 0.5714(3) 0.042(2) Uani 1.00 d . . .
N(5) N 0.2962(3) -0.1203(7) 0.5521(4) 0.054(3) Uani 1.00 d . . .
N(6) N 0.1060(3) -0.5007(8) 0.2032(4) 0.057(3) Uani 1.00 d . . .
C(1) C 0.1637(3) 0.0594(8) 0.3405(4) 0.037(2) Uani 1.00 d . . .
C(2) C 0.1723(4) -0.0015(9) 0.2797(5) 0.052(3) Uani 1.00 d . . .
C(3) C 0.2110(4) 0.047(1) 0.2463(5) 0.067(3) Uani 1.00 d . . .
C(4) C 0.2413(4) 0.158(1) 0.2721(6) 0.070(4) Uani 1.00 d . . .
C(5) C 0.2338(4) 0.217(1) 0.3326(5) 0.058(3) Uani 1.00 d . . .
C(6) C 0.1943(4) 0.1702(9) 0.3673(4) 0.044(3) Uani 1.00 d . . .
C(7) C 0.1902(4) 0.2447(9) 0.4278(4) 0.049(3) Uani 1.00 d . . .
C(8) C 0.0797(4) 0.0069(9) 0.6026(4) 0.044(3) Uani 1.00 d . . .
C(9) C 0.0415(3) -0.1645(8) 0.5089(4) 0.037(2) Uani 1.00 d . . .
C(10) C 0.0113(3) -0.2783(9) 0.4943(4) 0.044(3) Uani 1.00 d . . .
C(11) C -0.0136(4) -0.3345(10) 0.5429(5) 0.063(3) Uani 1.00 d . . .
C(12) C -0.0089(4) -0.277(1) 0.6077(5) 0.062(3) Uani 1.00 d . . .
C(13) C 0.0217(4) -0.1657(9) 0.6241(4) 0.047(3) Uani 1.00 d . . .
C(14) C 0.0484(3) -0.1099(9) 0.5765(4) 0.037(2) Uani 1.00 d . . .
C(15) C 0.0814(3) -0.0591(8) 0.3433(4) 0.036(2) Uani 1.00 d . . .
C(16) C 0.0493(3) -0.1264(8) 0.3903(4) 0.031(2) Uani 1.00 d . . .
C(17) C 0.2491(4) -0.0644(9) 0.5171(5) 0.056(3) Uani 1.00 d . . .
C(18) C 0.2978(4) -0.194(1) 0.6139(5) 0.086(4) Uani 1.00 d . . .
C(19) C 0.3462(5) -0.115(1) 0.5277(7) 0.110(5) Uani 1.00 d . . .
C(20) C 0.0800(4) -0.3919(10) 0.2073(5) 0.053(3) Uani 1.00 d . . .
C(21) C 0.1110(6) -0.597(1) 0.2582(6) 0.106(5) Uani 1.00 d . . .
C(22) C 0.1281(4) -0.533(1) 0.1433(6) 0.078(4) Uani 1.00 d . . .
H(1) H 0.1502 -0.0793 0.2602 0.0645 Uiso 1.00 calc . . .
H(2) H 0.2126 -0.0051 0.1999 0.0608 Uiso 1.00 calc . . .
H(3) H 0.2730 0.1857 0.2492 0.0608 Uiso 1.00 calc . . .
H(4) H 0.2617 0.2958 0.3518 0.0608 Uiso 1.00 calc . . .
H(5) H 0.2078 0.3428 0.4352 0.0608 Uiso 1.00 calc . . .
H(6) H 0.1552 0.2477 0.5653 0.0608 Uiso 1.00 calc . . .
H(7) H 0.0729 0.0497 0.6527 0.0608 Uiso 1.00 calc . . .
H(8) H 0.0308 -0.1196 0.6809 0.0608 Uiso 1.00 calc . . .
H(9) H -0.0278 -0.3155 0.6412 0.0719 Uiso 1.00 calc . . .
H(10) H -0.0343 -0.4158 0.5307 0.0739 Uiso 1.00 calc . . .
H(11) H 0.0070 -0.3196 0.4480 0.0535 Uiso 1.00 calc . . .
H(12) H 0.2512 -0.0162 0.4744 0.0639 Uiso 1.00 calc . . .
H(13) H 0.3335 -0.2308 0.6341 0.0997 Uiso 1.00 calc . . .
H(14) H 0.2869 -0.1439 0.6495 0.0997 Uiso 1.00 calc . . .
H(15) H 0.2717 -0.2678 0.6028 0.0997 Uiso 1.00 calc . . .
H(16) H 0.3759 -0.1632 0.5599 0.1232 Uiso 1.00 calc . . .
H(17) H 0.3583 -0.0285 0.5250 0.1232 Uiso 1.00 calc . . .
H(18) H 0.3405 -0.1557 0.4820 0.1232 Uiso 1.00 calc . . .
H(19) H 0.0721 -0.3263 0.1630 0.0608 Uiso 1.00 calc . . .
H(20) H 0.1292 -0.5626 0.3038 0.1199 Uiso 1.00 calc . . .
H(21) H 0.0744 -0.6265 0.2613 0.1199 Uiso 1.00 calc . . .
H(22) H 0.1307 -0.6732 0.2499 0.1199 Uiso 1.00 calc . . .
H(23) H 0.1554 -0.4695 0.1380 0.0928 Uiso 1.00 calc . . .
H(24) H 0.1459 -0.6170 0.1488 0.0928 Uiso 1.00 calc . . .
H(25) H 0.0995 -0.5343 0.0997 0.0928 Uiso 1.00 calc . . .

loop_
_atom_site_aniso_label
_atom_site_aniso_U_11
_atom_site_aniso_U_22
_atom_site_aniso_U_33
_atom_site_aniso_U_12
_atom_site_aniso_U_13
_atom_site_aniso_U_23
Zn(1) 0.0409(9) 0.054(1) 0.0262(7) 0.0000 0.0036(6) 0.0000
Cu(1) 0.0380(6) 0.0387(6) 0.0327(5) -0.0026(6) 0.0090(4) -0.0015(5)
O(1) 0.043(3) 0.064(4) 0.026(3) -0.010(3) 0.008(3) 0.007(3)
O(2) 0.039(3) 0.054(4) 0.028(3) -0.014(3) 0.007(3) -0.007(3)
O(3) 0.115(6) 0.046(4) 0.058(4) -0.028(4) 0.034(4) -0.012(4)
O(4) 0.069(4) 0.070(5) 0.052(4) -0.028(4) 0.022(3) -0.024(4)
O(5) 0.047(4) 0.063(5) 0.069(4) 0.010(4) 0.017(3) 0.009(4)
O(6) 0.072(5) 0.077(5) 0.045(4) 0.028(4) 0.017(4) 0.010(4)
N(1) 0.037(4) 0.039(4) 0.033(4) -0.002(3) 0.013(3) 0.004(3)
N(2) 0.037(4) 0.036(4) 0.021(3) 0.003(3) 0.005(3) -0.005(3)
N(3) 0.053(5) 0.034(4) 0.041(4) -0.006(4) 0.003(4) -0.008(4)
N(4) 0.047(5) 0.046(5) 0.033(4) -0.003(4) 0.010(4) -0.009(4)
N(5) 0.049(5) 0.042(5) 0.070(5) 0.012(4) 0.013(4) 0.013(4)
N(6) 0.065(6) 0.055(6) 0.050(5) 0.006(5) 0.014(4) 0.007(4)
C(1) 0.039(5) 0.034(5) 0.036(4) 0.004(4) 0.009(4) 0.012(4)
C(2) 0.043(6) 0.065(7) 0.050(6) -0.010(5) 0.015(5) -0.001(5)
C(3) 0.063(7) 0.093(8) 0.055(6) -0.011(7) 0.033(5) -0.005(6)
C(4) 0.052(7) 0.094(9) 0.073(7) -0.019(6) 0.033(6) 0.009(7)
C(5) 0.050(6) 0.068(7) 0.055(6) -0.010(6) 0.012(5) 0.020(6)
C(6) 0.040(5) 0.044(6) 0.045(5) -0.002(5) 0.004(4) 0.017(5)
C(7) 0.069(7) 0.041(6) 0.038(5) -0.012(5) 0.013(5) 0.001(4)
C(8) 0.043(5) 0.058(6) 0.035(5) 0.014(5) 0.020(4) -0.002(4)
C(9) 0.028(4) 0.047(6) 0.033(4) 0.005(4) 0.004(4) 0.011(4)
C(10) 0.047(6) 0.043(6) 0.039(5) -0.008(5) 0.002(4) 0.000(5)
C(11) 0.069(7) 0.069(8) 0.053(6) -0.026(6) 0.018(5) 0.009(6)
C(12) 0.073(7) 0.069(8) 0.057(6) -0.007(6) 0.038(6) 0.020(6)
C(13) 0.048(6) 0.056(7) 0.044(5) 0.001(5) 0.022(5) 0.008(5)
C(14) 0.027(4) 0.051(6) 0.033(4) 0.007(4) 0.009(4) 0.002(4)
C(15) 0.032(4) 0.045(6) 0.027(4) 0.010(4) 0.000(4) 0.001(4)
C(16) 0.035(5) 0.029(5) 0.035(4) 0.002(4) 0.017(4) 0.006(4)
C(17) 0.069(7) 0.045(7) 0.054(6) 0.007(6) 0.016(6) 0.010(5)
C(18) 0.079(8) 0.12(1) 0.063(7) 0.041(8) 0.016(6) 0.027(7)
C(19) 0.078(9) 0.091(10) 0.19(1) 0.033(8) 0.095(9) 0.057(10)
C(20) 0.049(6) 0.044(6) 0.062(6) 0.006(5) 0.005(5) 0.007(6)
C(21) 0.16(1) 0.083(9) 0.067(7) 0.046(9) 0.017(8) 0.024(7)
C(22) 0.076(8) 0.081(8) 0.085(8) 0.017(7) 0.036(7) -0.012(7)

loop_
_atom_type_symbol
_atom_type_description
_atom_type_scat_dispersion_real
_atom_type_scat_dispersion_imag
_atom_type_scat_source
C C 0.003 0.002
;International Tables for Crystallography
(1992, Vol. C, Tables 4.2.6.8 and 6.1.1.1)
;
H H 0.000 0.000
;International Tables for Crystallography
(1992, Vol. C, Table 6.1.1.2)
;
N N 0.006 0.003
;International Tables for Crystallography
(1992, Vol. C, Tables 4.2.6.8 and 6.1.1.1)
;
O O 0.011 0.006
;International Tables for Crystallography
(1992, Vol. C, Tables 4.2.6.8 and 6.1.1.1)
;
Cu Cu 0.320 1.265
;International Tables for Crystallography
(1992, Vol. C, Tables 4.2.6.8 and 6.1.1.1)
;
Zn Zn 0.284 1.430
;International Tables for Crystallography
(1992, Vol. C, Tables 4.2.6.8 and 6.1.1.1)
;

loop_
_geom_angle_atom_site_label_1
_geom_angle_atom_site_label_2
_geom_angle_atom_site_label_3
_geom_angle
_geom_angle_site_symmetry_1
_geom_angle_site_symmetry_2
_geom_angle_site_symmetry_3
_geom_angle_publ_flag
O(1) Zn(1) O(1) 94.5(3) . 1_555 2_555 yes
O(1) Zn(1) O(2) 78.1(2) . 1_555 1_555 yes
O(1) Zn(1) O(2) 95.8(2) . 1_555 2_555 yes
O(1) Zn(1) O(6) 90.7(2) . 1_555 1_555 yes
O(1) Zn(1) O(6) 168.4(2) . 1_555 2_555 yes
O(1) Zn(1) O(2) 95.8(2) . 2_555 1_555 yes
O(1) Zn(1) O(2) 78.1(2) . 2_555 2_555 yes
O(1) Zn(1) O(6) 168.4(2) . 2_555 1_555 yes
O(1) Zn(1) O(6) 90.7(2) . 2_555 2_555 yes
O(2) Zn(1) O(2) 171.2(3) . 1_555 2_555 yes
O(2) Zn(1) O(6) 95.4(2) . 1_555 1_555 yes
O(2) Zn(1) O(6) 91.1(2) . 1_555 2_555 yes
O(2) Zn(1) O(6) 91.1(2) . 2_555 1_555 yes
O(2) Zn(1) O(6) 95.4(2) . 2_555 2_555 yes
O(6) Zn(1) O(6) 86.1(4) . 1_555 2_555 yes
O(5) Cu(1) N(1) 97.8(2) . 1_555 1_555 yes
O(5) Cu(1) N(2) 102.1(2) . 1_555 1_555 yes
O(5) Cu(1) N(3) 92.4(3) . 1_555 1_555 yes
O(5) Cu(1) N(4) 89.3(2) . 1_555 1_555 yes
N(1) Cu(1) N(2) 84.0(2) . 1_555 1_555 yes
N(1) Cu(1) N(3) 89.2(3) . 1_555 1_555 yes
N(1) Cu(1) N(4) 171.7(3) . 1_555 1_555 yes
N(2) Cu(1) N(3) 164.7(3) . 1_555 1_555 yes
N(2) Cu(1) N(4) 90.3(3) . 1_555 1_555 yes
N(3) Cu(1) N(4) 94.9(3) . 1_555 1_555 yes
Zn(1) O(1) C(15) 113.6(5) . 1_555 1_555 yes
Zn(1) O(2) C(16) 115.6(5) . 1_555 1_555 yes
N(3) O(3) H(6) 100.8 . 1_555 1_555 no
Cu(1) O(5) C(17) 125.7(6) . 1_555 1_555 yes
Zn(1) O(6) C(20) 123.9(6) . 1_555 1_555 yes
Cu(1) N(1) C(1) 127.8(5) . 1_555 1_555 yes
Cu(1) N(1) C(15) 110.9(5) . 1_555 1_555 yes
C(1) N(1) C(15) 121.0(7) . 1_555 1_555 yes
Cu(1) N(2) C(9) 128.7(5) . 1_555 1_555 yes
Cu(1) N(2) C(16) 110.3(5) . 1_555 1_555 yes
C(9) N(2) C(16) 120.7(7) . 1_555 1_555 yes
Cu(1) N(3) O(3) 120.3(5) . 1_555 1_555 yes
Cu(1) N(3) C(7) 126.3(6) . 1_555 1_555 yes
O(3) N(3) C(7) 113.3(7) . 1_555 1_555 yes
Cu(1) N(4) O(4) 119.2(5) . 1_555 1_555 yes
Cu(1) N(4) C(8) 126.5(6) . 1_555 1_555 yes
O(4) N(4) C(8) 114.1(7) . 1_555 1_555 yes
C(17) N(5) C(18) 119.9(8) . 1_555 1_555 yes
C(17) N(5) C(19) 122.7(9) . 1_555 1_555 yes
C(18) N(5) C(19) 117.3(8) . 1_555 1_555 yes
C(20) N(6) C(21) 119.5(9) . 1_555 1_555 yes
C(20) N(6) C(22) 122.9(9) . 1_555 1_555 yes
C(21) N(6) C(22) 117.5(9) . 1_555 1_555 yes
N(1) C(1) C(2) 121.7(8) . 1_555 1_555 yes
N(1) C(1) C(6) 118.6(7) . 1_555 1_555 yes
C(2) C(1) C(6) 119.6(8) . 1_555 1_555 yes
C(1) C(2) C(3) 120.6(9) . 1_555 1_555 yes
C(1) C(2) H(1) 119.6 . 1_555 1_555 no
C(3) C(2) H(1) 119.8 . 1_555 1_555 no
C(2) C(3) C(4) 120.3(9) . 1_555 1_555 yes
C(2) C(3) H(2) 113.4 . 1_555 1_555 no
C(4) C(3) H(2) 126.2 . 1_555 1_555 no
C(3) C(4) C(5) 119.3(9) . 1_555 1_555 yes
C(3) C(4) H(3) 118.3 . 1_555 1_555 no
C(5) C(4) H(3) 121.8 . 1_555 1_555 no
C(4) C(5) C(6) 121.6(9) . 1_555 1_555 yes
C(4) C(5) H(4) 114.4 . 1_555 1_555 no
C(6) C(5) H(4) 123.9 . 1_555 1_555 no
C(1) C(6) C(5) 118.5(8) . 1_555 1_555 yes
C(1) C(6) C(7) 126.8(8) . 1_555 1_555 yes
C(5) C(6) C(7) 114.8(9) . 1_555 1_555 yes
N(3) C(7) C(6) 126.5(8) . 1_555 1_555 yes
N(3) C(7) H(5) 113.9 . 1_555 1_555 no
C(6) C(7) H(5) 119.4 . 1_555 1_555 no
N(4) C(8) C(14) 128.3(7) . 1_555 1_555 yes
N(4) C(8) H(7) 114.8 . 1_555 1_555 no
C(14) C(8) H(7) 116.2 . 1_555 1_555 no
N(2) C(9) C(10) 123.7(7) . 1_555 1_555 yes
N(2) C(9) C(14) 118.9(7) . 1_555 1_555 yes
C(10) C(9) C(14) 117.4(8) . 1_555 1_555 yes
C(9) C(10) C(11) 121.9(8) . 1_555 1_555 yes
C(9) C(10) H(11) 118.8 . 1_555 1_555 no
C(11) C(10) H(11) 119.2 . 1_555 1_555 no
C(10) C(11) C(12) 120.3(9) . 1_555 1_555 yes
C(10) C(11) H(10) 119.5 . 1_555 1_555 no
C(12) C(11) H(10) 120.2 . 1_555 1_555 no
C(11) C(12) C(13) 119.0(8) . 1_555 1_555 yes
C(11) C(12) H(9) 120.1 . 1_555 1_555 no
C(13) C(12) H(9) 120.8 . 1_555 1_555 no
C(12) C(13) C(14) 121.3(8) . 1_555 1_555 yes
C(12) C(13) H(8) 121.4 . 1_555 1_555 no
C(14) C(13) H(8) 116.9 . 1_555 1_555 no
C(8) C(14) C(9) 125.8(7) . 1_555 1_555 yes
C(8) C(14) C(13) 114.3(7) . 1_555 1_555 yes
C(9) C(14) C(13) 119.8(8) . 1_555 1_555 yes
O(1) C(15) N(1) 127.7(8) . 1_555 1_555 yes
O(1) C(15) C(16) 116.8(7) . 1_555 1_555 yes
N(1) C(15) C(16) 115.5(6) . 1_555 1_555 yes
O(2) C(16) N(2) 128.8(7) . 1_555 1_555 yes
O(2) C(16) C(15) 115.4(6) . 1_555 1_555 yes
N(2) C(16) C(15) 115.9(7) . 1_555 1_555 yes
O(5) C(17) N(5) 125.4(9) . 1_555 1_555 yes
O(5) C(17) H(12) 119.6 . 1_555 1_555 no
N(5) C(17) H(12) 115.0 . 1_555 1_555 no
N(5) C(18) H(13) 112.4 . 1_555 1_555 no
N(5) C(18) H(14) 112.0 . 1_555 1_555 no
N(5) C(18) H(15) 110.4 . 1_555 1_555 no
H(13) C(18) H(14) 108.7 . 1_555 1_555 no
H(13) C(18) H(15) 106.7 . 1_555 1_555 no
H(14) C(18) H(15) 106.3 . 1_555 1_555 no
N(5) C(19) H(16) 110.4 . 1_555 1_555 no
N(5) C(19) H(17) 111.5 . 1_555 1_555 no
N(5) C(19) H(18) 110.7 . 1_555 1_555 no
H(16) C(19) H(17) 108.0 . 1_555 1_555 no
H(16) C(19) H(18) 106.9 . 1_555 1_555 no
H(17) C(19) H(18) 109.2 . 1_555 1_555 no
O(6) C(20) N(6) 124.5(9) . 1_555 1_555 yes
O(6) C(20) H(19) 116.4 . 1_555 1_555 no
N(6) C(20) H(19) 118.7 . 1_555 1_555 no
N(6) C(21) H(20) 111.6 . 1_555 1_555 no
N(6) C(21) H(21) 110.7 . 1_555 1_555 no
N(6) C(21) H(22) 112.6 . 1_555 1_555 no
H(20) C(21) H(21) 106.7 . 1_555 1_555 no
H(20) C(21) H(22) 108.3 . 1_555 1_555 no
H(21) C(21) H(22) 106.7 . 1_555 1_555 no
N(6) C(22) H(23) 110.4 . 1_555 1_555 no
N(6) C(22) H(24) 112.0 . 1_555 1_555 no
N(6) C(22) H(25) 111.3 . 1_555 1_555 no
H(23) C(22) H(24) 107.5 . 1_555 1_555 no
H(23) C(22) H(25) 107.4 . 1_555 1_555 no
H(24) C(22) H(25) 108.1 . 1_555 1_555 no

loop_
_geom_bond_atom_site_label_1
_geom_bond_atom_site_label_2
_geom_bond_distance
_geom_bond_site_symmetry_1
_geom_bond_site_symmetry_2
_geom_bond_publ_flag
Zn(1) O(1) 2.103(5) . . yes
Zn(1) O(1) 2.103(5) . 2_555 yes
Zn(1) O(2) 2.064(5) . . yes
Zn(1) O(2) 2.064(5) . 2_555 yes
Zn(1) O(6) 2.089(6) . . yes
Zn(1) O(6) 2.089(6) . 2_555 yes
Cu(1) O(5) 2.376(6) . . yes
Cu(1) N(1) 1.991(6) . . yes
Cu(1) N(2) 2.009(6) . . yes
Cu(1) N(3) 2.012(7) . . yes
Cu(1) N(4) 1.987(6) . . yes
O(1) C(15) 1.247(8) . . yes
O(2) C(16) 1.255(8) . . yes
O(3) N(3) 1.350(8) . . yes
O(3) H(6) 1.067 . . no
O(4) N(4) 1.363(8) . . yes
O(5) C(17) 1.22(1) . . yes
O(6) C(20) 1.24(1) . . yes
N(1) C(1) 1.432(9) . . yes
N(1) C(15) 1.321(9) . . yes
N(2) C(9) 1.426(9) . . yes
N(2) C(16) 1.331(9) . . yes
N(3) C(7) 1.293(10) . . yes
N(4) C(8) 1.276(10) . . yes
N(5) C(17) 1.33(1) . . yes
N(5) C(18) 1.41(1) . . yes
N(5) C(19) 1.44(1) . . yes
N(6) C(20) 1.30(1) . . yes
N(6) C(21) 1.44(1) . . yes
N(6) C(22) 1.45(1) . . yes
C(1) C(2) 1.40(1) . . yes
C(1) C(6) 1.39(1) . . yes
C(2) C(3) 1.39(1) . . yes
C(2) H(1) 0.988 . . no
C(3) C(4) 1.38(1) . . yes
C(3) H(2) 1.058 . . no
C(4) C(5) 1.38(1) . . yes
C(4) H(3) 1.040 . . no
C(5) C(6) 1.41(1) . . yes
C(5) H(4) 1.071 . . no
C(6) C(7) 1.43(1) . . yes
C(7) H(5) 1.091 . . no
C(8) C(14) 1.45(1) . . yes
C(8) H(7) 1.119 . . no
C(9) C(10) 1.38(1) . . yes
C(9) C(14) 1.40(1) . . yes
C(10) C(11) 1.38(1) . . yes
C(10) H(11) 0.977 . . no
C(11) C(12) 1.37(1) . . yes
C(11) H(10) 0.977 . . no
C(12) C(13) 1.37(1) . . yes
C(12) H(9) 0.975 . . no
C(13) C(14) 1.39(1) . . yes
C(13) H(8) 1.169 . . no
C(15) C(16) 1.525(10) . . yes
C(17) H(12) 0.980 . . no
C(18) H(13) 0.952 . . no
C(18) H(14) 0.957 . . no
C(18) H(15) 0.982 . . no
C(19) H(16) 0.973 . . no
C(19) H(17) 0.945 . . no
C(19) H(18) 0.959 . . no
C(20) H(19) 1.072 . . no
C(21) H(20) 0.957 . . no
C(21) H(21) 0.976 . . no
C(21) H(22) 0.957 . . no
C(22) H(23) 0.966 . . no
C(22) H(24) 0.958 . . no
C(22) H(25) 0.959 . . no
